data_9000284
loop_
_publ_author_name
'Fang, J. H.'
'Robinson, P. D.'
'Ohya, Y.'

_publ_section_title
;
 Redetermination of the crystal structure of eudidymite and its dimorphic
 relationship to epididymite
;
_journal_name_full 'American Mineralogist'
_journal_page_first 1345
_journal_page_last 1354
_journal_volume 57
_journal_year 1972
_chemical_formula_sum 'Be H Na O8 Si3'
_chemical_name_mineral Eudidymite
_space_group_IT_number 15
_symmetry_space_group_name_Hall '-C 2yc'
_symmetry_space_group_name_H-M 'C 1 2/c 1'
_cell_angle_alpha 90
_cell_angle_beta 103.72
_cell_angle_gamma 90
_cell_formula_units_Z 8
_cell_length_a 12.63
_cell_length_b 7.38
_cell_length_c 14.02
_cell_volume 1269.508
_exptl_crystal_density_diffrn 2.566
_cod_original_formula_sum 'Na Be Si3 O8 H'
_cod_database_code 9000284

loop_
_symmetry_equiv_pos_as_xyz
x,y,z
1/2+x,1/2+y,z
x,-y,1/2+z
1/2+x,1/2-y,1/2+z
-x,y,1/2-z
1/2-x,1/2+y,1/2-z
-x,-y,-z
1/2-x,1/2-y,-z

loop_
_atom_site_label
_atom_site_type_symbol
_atom_site_fract_x
_atom_site_fract_y
_atom_site_fract_z
_atom_site_U_iso_or_equiv
_atom_site_attached_hydrogens
Na Na 0.02870 0.34050 0.92820 0.03255 .
Be Be 0.16770 0.32280 0.49690 0.01368 .
Si1 Si 0.20380 0.01990 0.64160 0.00963 .
Si2 Si 0.25180 0.10270 0.86650 0.00988 .
Si3 Si 0.02970 0.09330 0.36180 0.01039 .
O1 O 0.07320 0.03290 0.62660 0.01355 .
O2 O 0.24010 0.18000 0.11520 0.01887 .
O3 O 0.24100 0.16500 0.57150 0.01507 .
O4 O 0.23680 0.43920 0.24470 0.02090 .
O5 O 0.15490 0.49840 0.05580 0.01469 .
O6 O 0.12920 0.05190 0.87550 0.01418 .
O7 O 0.00000 0.17320 0.25000 0.01912 .
O8 O 0.05260 0.25610 0.43730 0.01659 .
Wat O 0.00000 0.43220 0.75000 0.03838 2

_database_code_amcsd 0000293
